data_1520016
loop_
_publ_author_name
'Moreno Pineda, Eufemio'
'Chilton, Nicholas F.'
'Tuna, Floriana'
'Winpenny, Richard E. P.'
'McInnes, Eric J. L.'

_publ_section_title
;
 Systematic Study of a Family of Butterfly-Like {M <sub>2</sub> Ln
 <sub>2</sub> } Molecular Magnets (M = Mg <sup>II</sup> , Mn
 <sup>III</sup> , Co <sup>II</sup> , Ni <sup>II</sup> , and Cu
 <sup>II</sup> ; Ln = Y <sup>III</sup> , Gd <sup>III</sup> , Tb
 <sup>III</sup> , Dy <sup>III</sup> , Ho <sup>III</sup> , and Er
 <sup>III</sup> )
;
_journal_issue 12
_journal_name_full 'Inorganic Chemistry'
_journal_page_first 5930
_journal_page_last 5941
_journal_paper_doi 10.1021/acs.inorgchem.5b00746
_journal_volume 54
_journal_year 2015
_chemical_formula_moiety 'C50 H90 Dy2 Ni2 O22, 2(C6 H16 N)'
_chemical_formula_sum 'C62 H122 Dy2 N2 Ni2 O22'
_chemical_formula_weight 1690.03
_space_group_crystal_system monoclinic
_space_group_IT_number 15
_space_group_name_Hall '-C 2yc'
_space_group_name_H-M_alt 'C 1 2/c 1'
_symmetry_space_group_name_Hall '-C 2yc'
_symmetry_space_group_name_H-M 'C 1 2/c 1'
_atom_sites_solution_hydrogens geom
_atom_sites_solution_primary iterative
_audit_creation_date 2015-02-16
_audit_creation_method
;
Olex2 1.2
(compiled 2015.01.26 svn.r3151 for OlexSys, GUI svn.r4998)
;
_cell_angle_alpha 90
_cell_angle_beta 101.5659(18)
_cell_angle_gamma 90
_cell_formula_units_Z 4
_cell_length_a 20.6807(4)
_cell_length_b 21.2712(4)
_cell_length_c 18.2888(3)
_cell_measurement_reflns_used 18772
_cell_measurement_temperature 106(1)
_cell_measurement_theta_max 28.6520
_cell_measurement_theta_min 3.1450
_cell_volume 7881.9(3)
_computing_cell_refinement
;
CrysAlisPro, Agilent Technologies,
Version 1.171.36.28 (release 01-02-2013 CrysAlis171 .NET)
(compiled Feb  1 2013,16:14:44)
;
_computing_data_collection
;
CrysAlisPro, Agilent Technologies,
Version 1.171.36.28 (release 01-02-2013 CrysAlis171 .NET)
(compiled Feb  1 2013,16:14:44)
;
_computing_data_reduction
;
CrysAlisPro, Agilent Technologies,
Version 1.171.36.28 (release 01-02-2013 CrysAlis171 .NET)
(compiled Feb  1 2013,16:14:44)
;
_computing_molecular_graphics 'Olex2 (Dolomanov et al., 2009)'
_computing_publication_material 'Olex2 (Dolomanov et al., 2009)'
_computing_structure_refinement 'ShelXL (Sheldrick, 2008)'
_computing_structure_solution
;
Superflip (Palatinus & Chapuis, 2007;Palatinus & van der Lee, 2008;
Palatinus et al., 2012)
;
_diffrn_ambient_temperature 106(1)
_diffrn_detector_area_resol_mean 8.3367
_diffrn_measured_fraction_theta_full 0.998
_diffrn_measured_fraction_theta_max 0.999
_diffrn_measurement_details
;
  1 omega  -57.00   70.00   0.5000   15.0000
omega____ theta____ kappa____ phi______ frames
    -      -21.2308   77.0000 -180.0000 254

  2 omega  -55.00   33.00   0.5000   15.0000
omega____ theta____ kappa____ phi______ frames
    -      -21.2308   77.0000   90.0000 176

  3 omega  -13.00  103.00   0.5000   15.0000
omega____ theta____ kappa____ phi______ frames
    -       22.6371   77.0000  -60.0000 232

  4 omega   89.00  118.00   0.5000   15.0000
omega____ theta____ kappa____ phi______ frames
    -       22.6371   77.0000   30.0000 58

  5 omega    2.00   37.00   0.5000   15.0000
omega____ theta____ kappa____ phi______ frames
    -       22.6371   77.0000   30.0000 70
;
_diffrn_measurement_device_type 'Xcalibur, Sapphire2, large Be window'
_diffrn_measurement_method '\w scans'
_diffrn_orient_matrix_UB_11 0.0302462000
_diffrn_orient_matrix_UB_12 -0.0161597000
_diffrn_orient_matrix_UB_13 0.0016040000
_diffrn_orient_matrix_UB_21 0.0070876000
_diffrn_orient_matrix_UB_22 0.0194845000
_diffrn_orient_matrix_UB_23 -0.0288860000
_diffrn_orient_matrix_UB_31 0.0161043000
_diffrn_orient_matrix_UB_32 0.0217208000
_diffrn_orient_matrix_UB_33 0.0270459000
_diffrn_radiation_monochromator graphite
_diffrn_radiation_type MoK\a
_diffrn_radiation_wavelength 0.71073
_diffrn_reflns_av_R_equivalents 0.0216
_diffrn_reflns_av_unetI/netI 0.0198
_diffrn_reflns_Laue_measured_fraction_full 0.998
_diffrn_reflns_Laue_measured_fraction_max 0.999
_diffrn_reflns_limit_h_max 25
_diffrn_reflns_limit_h_min -25
_diffrn_reflns_limit_k_max 26
_diffrn_reflns_limit_k_min -21
_diffrn_reflns_limit_l_max 22
_diffrn_reflns_limit_l_min -22
_diffrn_reflns_number 25520
_diffrn_reflns_point_group_measured_fraction_full 0.998
_diffrn_reflns_point_group_measured_fraction_max 0.999
_diffrn_reflns_theta_full 25.242
_diffrn_reflns_theta_max 26.372
_diffrn_reflns_theta_min 2.973
_diffrn_source 'Enhance (Mo) X-ray Source'
_exptl_absorpt_coefficient_mu 2.410
_exptl_absorpt_correction_T_max 1.00000
_exptl_absorpt_correction_T_min 0.60526
_exptl_absorpt_correction_type multi-scan
_exptl_absorpt_process_details
;
CrysAlisPro, Agilent Technologies,
Version 1.171.36.28 (release 01-02-2013 CrysAlis171 .NET)
(compiled Feb  1 2013,16:14:44)
Empirical absorption correction using spherical harmonics,
 implemented in SCALE3 ABSPACK scaling algorithm.
;
_exptl_crystal_colour 'clear green'
_exptl_crystal_colour_lustre clear
_exptl_crystal_colour_primary green
_exptl_crystal_density_diffrn 1.424
_exptl_crystal_description irregular
_exptl_crystal_F_000 3488
_exptl_crystal_size_max 0.2
_exptl_crystal_size_mid 0.2
_exptl_crystal_size_min 0.1
_refine_diff_density_max 1.018
_refine_diff_density_min -0.534
_refine_diff_density_rms 0.079
_refine_ls_extinction_method none
_refine_ls_goodness_of_fit_ref 1.048
_refine_ls_hydrogen_treatment constr
_refine_ls_matrix_type full
_refine_ls_number_parameters 424
_refine_ls_number_reflns 8051
_refine_ls_number_restraints 0
_refine_ls_restrained_S_all 1.048
_refine_ls_R_factor_all 0.0239
_refine_ls_R_factor_gt 0.0215
_refine_ls_shift/su_max 0.003
_refine_ls_shift/su_mean 0.000
_refine_ls_structure_factor_coef Fsqd
_refine_ls_weighting_details 'w=1/[\s^2^(Fo^2^)+(0.0263P)^2^+15.4601P] where P=(Fo^2^+2Fc^2^)/3'
_refine_ls_weighting_scheme calc
_refine_ls_wR_factor_gt 0.0519
_refine_ls_wR_factor_ref 0.0529
_reflns_Friedel_coverage 0.000
_reflns_number_gt 7611
_reflns_number_total 8051
_reflns_threshold_expression 'I > 2\s(I)'
_cod_data_source_file NiDy.cif
_cod_data_source_block NiDy
_cod_database_code 1520016
_shelx_space_group_comment
;
The symmetry employed for this shelxl refinement is uniquely defined
by the following loop, which should always be used as a source of
symmetry information in preference to the above space-group names.
They are only intended as comments.
;
_reflns_odcompleteness_completeness 99.82
_reflns_odcompleteness_iscentric 1
_reflns_odcompleteness_theta 26.32
_olex2_refinement_description
;
1. Fixed Uiso
 At 1.2 times of:
  All C(H,H) groups, All N(H) groups
 At 1.5 times of:
  All C(H,H,H) groups
2.a Ternary CH refined with riding coordinates:
 N1(H1)
2.b Secondary CH2 refined with riding coordinates:
 C26(H26A,H26B), C30(H30A,H30B), C28(H28A,H28B)
2.c Idealised Me refined as rotating group:
 C5(H5A,H5B,H5C), C3(H3A,H3B,H3C), C4(H4A,H4B,H4C), C18(H18A,H18B,H18C),
 C19(H19A,H19B,H19C), C20(H20A,H20B,H20C), C23(H23A,H23B,H23C), C25(H25A,H25B,
 H25C), C24(H24A,H24B,H24C), C8(H8A,H8B,H8C), C9(H9A,H9B,H9C), C10(H10A,H10B,
 H10C), C14(H14A,H14B,H14C), C15(H15A,H15B,H15C), C13(H13A,H13B,H13C), C27(H27A,
 H27B,H27C), C31(H31A,H31B,H31C), C29(H29A,H29B,H29C)
;
_shelx_shelxl_version_number 2014/7
_olex2_date_sample_data_collection 2012-08-16
_olex2_submission_special_instructions 'No special instructions were received'

loop_
_space_group_symop_operation_xyz
'x, y, z'
'-x, y, -z+1/2'
'x+1/2, y+1/2, z'
'-x+1/2, y+1/2, -z+1/2'
'-x, -y, -z'
'x, -y, z-1/2'
'-x+1/2, -y+1/2, -z'
'x+1/2, -y+1/2, z-1/2'

loop_
_atom_site_label
_atom_site_type_symbol
_atom_site_fract_x
_atom_site_fract_y
_atom_site_fract_z
_atom_site_U_iso_or_equiv
_atom_site_adp_type
_atom_site_occupancy
_atom_site_site_symmetry_order
_atom_site_calc_flag
_atom_site_refinement_flags_posn
Dy1 Dy 0.25147(2) 0.21107(2) 0.16012(2) 0.01192(4) Uani 1 1 d .
Ni1 Ni 0.24532(2) 0.32135(2) 0.02312(2) 0.01242(6) Uani 1 1 d .
O2 O 0.29265(7) 0.22470(8) 0.39774(8) 0.0208(3) Uani 1 1 d .
O1OH O 0.29607(7) 0.24040(6) 0.05997(7) 0.0129(3) Uani 1 1 d .
O1 O 0.28353(7) 0.18931(7) 0.28261(8) 0.0171(3) Uani 1 1 d .
O7 O 0.30397(8) 0.30411(7) 0.20069(8) 0.0190(3) Uani 1 1 d .
O8 O 0.29209(7) 0.37543(7) 0.10901(8) 0.0174(3) Uani 1 1 d .
O9 O 0.15997(8) 0.26852(7) 0.19967(8) 0.0223(3) Uani 1 1 d .
O10 O 0.17948(7) 0.29048(6) 0.08947(8) 0.0149(3) Uani 1 1 d .
O3 O 0.16360(8) 0.13225(7) 0.15199(8) 0.0218(3) Uani 1 1 d .
O4 O 0.18760(7) 0.16262(7) 0.04660(8) 0.0170(3) Uani 1 1 d .
O5 O 0.31378(7) 0.12446(7) 0.14412(8) 0.0187(3) Uani 1 1 d .
O6 O 0.30983(7) 0.10476(7) 0.02273(8) 0.0180(3) Uani 1 1 d .
N1 N 0.16483(9) 0.19230(9) 0.38001(10) 0.0184(4) Uani 1 1 d .
H1 H 0.2092 0.2073 0.3780 0.022 Uiso 1 1 calc R
C1 C 0.31776(10) 0.20537(9) 0.34513(12) 0.0146(4) Uani 1 1 d .
C2 C 0.39265(10) 0.19526(11) 0.35941(12) 0.0189(4) Uani 1 1 d .
C5 C 0.40380(13) 0.12817(12) 0.39047(15) 0.0319(6) Uani 1 1 d .
H5A H 0.3872 0.1249 0.4357 0.048 Uiso 1 1 calc GR
H5B H 0.4502 0.1189 0.4007 0.048 Uiso 1 1 calc GR
H5C H 0.3810 0.0988 0.3544 0.048 Uiso 1 1 calc GR
C3 C 0.41930(12) 0.20082(13) 0.28779(13) 0.0274(5) Uani 1 1 d .
H3A H 0.3990 0.1695 0.2528 0.041 Uiso 1 1 calc GR
H3B H 0.4662 0.1947 0.2988 0.041 Uiso 1 1 calc GR
H3C H 0.4094 0.2418 0.2666 0.041 Uiso 1 1 calc GR
C4 C 0.42831(11) 0.24247(12) 0.41682(13) 0.0272(5) Uani 1 1 d .
H4A H 0.4189 0.2844 0.3984 0.041 Uiso 1 1 calc GR
H4B H 0.4750 0.2352 0.4251 0.041 Uiso 1 1 calc GR
H4C H 0.4134 0.2374 0.4629 0.041 Uiso 1 1 calc GR
C16 C 0.30848(9) 0.35915(9) 0.17610(11) 0.0143(4) Uani 1 1 d .
C17 C 0.33797(10) 0.40942(10) 0.23375(11) 0.0173(4) Uani 1 1 d .
C18 C 0.31822(13) 0.39553(11) 0.30810(12) 0.0258(5) Uani 1 1 d .
H18A H 0.2710 0.3974 0.3018 0.039 Uiso 1 1 calc GR
H18B H 0.3378 0.4262 0.3444 0.039 Uiso 1 1 calc GR
H18C H 0.3334 0.3543 0.3249 0.039 Uiso 1 1 calc GR
C19 C 0.31491(12) 0.47510(10) 0.20675(13) 0.0256(5) Uani 1 1 d .
H19A H 0.3307 0.4847 0.1621 0.038 Uiso 1 1 calc GR
H19B H 0.3320 0.5053 0.2447 0.038 Uiso 1 1 calc GR
H19C H 0.2676 0.4766 0.1965 0.038 Uiso 1 1 calc GR
C20 C 0.41324(12) 0.40469(13) 0.24347(16) 0.0335(6) Uani 1 1 d .
H20A H 0.4273 0.3630 0.2596 0.050 Uiso 1 1 calc GR
H20B H 0.4338 0.4346 0.2802 0.050 Uiso 1 1 calc GR
H20C H 0.4258 0.4135 0.1967 0.050 Uiso 1 1 calc GR
C21 C 0.14824(10) 0.30116(9) 0.14166(11) 0.0142(4) Uani 1 1 d .
C22 C 0.09711(10) 0.35379(10) 0.13193(12) 0.0182(4) Uani 1 1 d .
C23 C 0.05451(12) 0.34893(12) 0.19098(14) 0.0272(5) Uani 1 1 d .
H23A H 0.0327 0.3088 0.1869 0.041 Uiso 1 1 calc GR
H23B H 0.0221 0.3818 0.1834 0.041 Uiso 1 1 calc GR
H23C H 0.0819 0.3530 0.2397 0.041 Uiso 1 1 calc GR
C25 C 0.05352(11) 0.34931(12) 0.05390(13) 0.0272(5) Uani 1 1 d .
H25A H 0.0804 0.3537 0.0170 0.041 Uiso 1 1 calc GR
H25B H 0.0211 0.3822 0.0476 0.041 Uiso 1 1 calc GR
H25C H 0.0318 0.3092 0.0481 0.041 Uiso 1 1 calc GR
C24 C 0.13451(12) 0.41649(10) 0.14124(13) 0.0233(5) Uani 1 1 d .
H24A H 0.1620 0.4185 0.1902 0.035 Uiso 1 1 calc GR
H24B H 0.1035 0.4506 0.1350 0.035 Uiso 1 1 calc GR
H24C H 0.1615 0.4196 0.1044 0.035 Uiso 1 1 calc GR
C6 C 0.15366(10) 0.12935(9) 0.08238(11) 0.0147(4) Uani 1 1 d .
C7 C 0.10012(10) 0.08672(10) 0.03857(12) 0.0182(4) Uani 1 1 d .
C8 C 0.05701(12) 0.06062(13) 0.08993(14) 0.0319(6) Uani 1 1 d .
H8A H 0.0839 0.0373 0.1297 0.048 Uiso 1 1 calc GR
H8B H 0.0240 0.0334 0.0620 0.048 Uiso 1 1 calc GR
H8C H 0.0360 0.0947 0.1105 0.048 Uiso 1 1 calc GR
C9 C 0.13493(12) 0.03271(10) 0.00698(13) 0.0256(5) Uani 1 1 d .
H9A H 0.1631 0.0494 -0.0242 0.038 Uiso 1 1 calc GR
H9B H 0.1026 0.0055 -0.0220 0.038 Uiso 1 1 calc GR
H9C H 0.1610 0.0093 0.0473 0.038 Uiso 1 1 calc GR
C10 C 0.05902(13) 0.12461(13) -0.02536(15) 0.0346(6) Uani 1 1 d .
H10A H 0.0391 0.1597 -0.0053 0.052 Uiso 1 1 calc GR
H10B H 0.0252 0.0983 -0.0533 0.052 Uiso 1 1 calc GR
H10C H 0.0870 0.1396 -0.0576 0.052 Uiso 1 1 calc GR
C11 C 0.32667(10) 0.09176(9) 0.09089(11) 0.0156(4) Uani 1 1 d .
C12 C 0.36527(10) 0.03073(10) 0.11303(12) 0.0184(4) Uani 1 1 d .
C14 C 0.32207(14) -0.01060(12) 0.15128(16) 0.0368(6) Uani 1 1 d .
H14A H 0.3130 0.0108 0.1944 0.055 Uiso 1 1 calc GR
H14B H 0.3446 -0.0494 0.1664 0.055 Uiso 1 1 calc GR
H14C H 0.2813 -0.0193 0.1172 0.055 Uiso 1 1 calc GR
C15 C 0.42892(14) 0.04572(14) 0.1682(2) 0.0495(8) Uani 1 1 d .
H15A H 0.4552 0.0741 0.1455 0.074 Uiso 1 1 calc GR
H15B H 0.4532 0.0076 0.1819 0.074 Uiso 1 1 calc GR
H15C H 0.4186 0.0649 0.2119 0.074 Uiso 1 1 calc GR
C13 C 0.37996(16) -0.00348(12) 0.04527(15) 0.0376(7) Uani 1 1 d .
H13A H 0.3394 -0.0116 0.0106 0.056 Uiso 1 1 calc GR
H13B H 0.4016 -0.0426 0.0607 0.056 Uiso 1 1 calc GR
H13C H 0.4081 0.0221 0.0217 0.056 Uiso 1 1 calc GR
C26 C 0.12040(11) 0.24832(10) 0.36681(13) 0.0231(5) Uani 1 1 d .
H26A H 0.0807 0.2396 0.3856 0.028 Uiso 1 1 calc R
H26B H 0.1076 0.2557 0.3135 0.028 Uiso 1 1 calc R
C27 C 0.15260(13) 0.30667(11) 0.40406(14) 0.0288(5) Uani 1 1 d .
H27A H 0.1912 0.3163 0.3845 0.043 Uiso 1 1 calc GR
H27B H 0.1650 0.2997 0.4569 0.043 Uiso 1 1 calc GR
H27C H 0.1221 0.3412 0.3946 0.043 Uiso 1 1 calc GR
C30 C 0.14718(11) 0.14441(10) 0.31936(12) 0.0206(4) Uani 1 1 d .
H30A H 0.1816 0.1127 0.3257 0.025 Uiso 1 1 calc R
H30B H 0.1460 0.1648 0.2717 0.025 Uiso 1 1 calc R
C31 C 0.08167(11) 0.11227(12) 0.31742(14) 0.0275(5) Uani 1 1 d .
H31A H 0.0720 0.0849 0.2749 0.041 Uiso 1 1 calc GR
H31B H 0.0476 0.1434 0.3140 0.041 Uiso 1 1 calc GR
H31C H 0.0839 0.0881 0.3622 0.041 Uiso 1 1 calc GR
C28 C 0.16850(12) 0.16611(11) 0.45693(12) 0.0233(5) Uani 1 1 d .
H28A H 0.1248 0.1527 0.4621 0.028 Uiso 1 1 calc R
H28B H 0.1827 0.1990 0.4933 0.028 Uiso 1 1 calc R
C29 C 0.21548(13) 0.11106(11) 0.47351(14) 0.0300(5) Uani 1 1 d .
H29A H 0.1980 0.0759 0.4429 0.045 Uiso 1 1 calc GR
H29B H 0.2207 0.0997 0.5252 0.045 Uiso 1 1 calc GR
H29C H 0.2575 0.1226 0.4630 0.045 Uiso 1 1 calc GR

loop_
_atom_site_aniso_label
_atom_site_aniso_U_11
_atom_site_aniso_U_22
_atom_site_aniso_U_33
_atom_site_aniso_U_23
_atom_site_aniso_U_13
_atom_site_aniso_U_12
Dy1 0.01495(6) 0.01416(6) 0.00684(6) -0.00067(3) 0.00267(4) -0.00163(3)
Ni1 0.01625(13) 0.01366(12) 0.00750(12) -0.00072(9) 0.00276(9) -0.00096(9)
O2 0.0182(7) 0.0322(8) 0.0125(7) -0.0057(6) 0.0040(6) -0.0027(6)
O1OH 0.0151(7) 0.0151(7) 0.0087(7) -0.0008(5) 0.0029(5) -0.0016(5)
O1 0.0192(7) 0.0222(7) 0.0091(7) -0.0002(6) 0.0008(6) -0.0024(6)
O7 0.0249(8) 0.0194(7) 0.0121(7) -0.0017(6) 0.0024(6) -0.0050(6)
O8 0.0227(7) 0.0175(7) 0.0119(7) -0.0016(6) 0.0033(6) -0.0029(6)
O9 0.0259(8) 0.0269(8) 0.0164(8) 0.0067(6) 0.0101(6) 0.0068(7)
O10 0.0165(7) 0.0192(7) 0.0102(7) -0.0018(5) 0.0055(6) -0.0008(5)
O3 0.0274(8) 0.0294(8) 0.0100(7) -0.0039(6) 0.0069(6) -0.0114(7)
O4 0.0200(7) 0.0196(7) 0.0121(7) -0.0010(6) 0.0049(6) -0.0060(6)
O5 0.0246(8) 0.0195(7) 0.0116(7) -0.0001(6) 0.0028(6) 0.0024(6)
O6 0.0246(8) 0.0188(7) 0.0116(7) 0.0009(6) 0.0061(6) 0.0029(6)
N1 0.0180(9) 0.0220(9) 0.0157(9) -0.0007(7) 0.0047(7) -0.0013(7)
C1 0.0171(10) 0.0151(9) 0.0118(10) 0.0020(7) 0.0037(8) -0.0015(7)
C2 0.0162(10) 0.0261(11) 0.0140(10) 0.0004(9) 0.0020(8) 0.0020(9)
C5 0.0285(13) 0.0322(13) 0.0348(14) 0.0065(11) 0.0059(11) 0.0088(11)
C3 0.0194(11) 0.0437(14) 0.0204(12) -0.0009(10) 0.0072(9) 0.0002(10)
C4 0.0181(11) 0.0378(13) 0.0236(12) -0.0050(10) -0.0010(9) -0.0005(10)
C16 0.0128(9) 0.0179(9) 0.0123(10) -0.0037(8) 0.0025(7) -0.0014(8)
C17 0.0198(10) 0.0177(10) 0.0137(10) -0.0032(8) 0.0021(8) -0.0029(8)
C18 0.0407(14) 0.0224(11) 0.0148(11) -0.0041(9) 0.0066(10) -0.0029(10)
C19 0.0383(13) 0.0173(10) 0.0187(11) -0.0031(9) -0.0001(10) -0.0065(9)
C20 0.0202(11) 0.0394(14) 0.0393(15) -0.0183(12) 0.0016(10) -0.0079(10)
C21 0.0129(9) 0.0173(9) 0.0125(10) -0.0019(8) 0.0025(8) -0.0033(8)
C22 0.0162(10) 0.0252(11) 0.0136(10) 0.0000(8) 0.0041(8) 0.0031(8)
C23 0.0237(11) 0.0344(13) 0.0268(13) 0.0048(10) 0.0132(10) 0.0081(10)
C25 0.0196(11) 0.0412(14) 0.0186(12) -0.0004(10) -0.0018(9) 0.0035(10)
C24 0.0275(12) 0.0211(11) 0.0222(12) -0.0015(9) 0.0069(9) 0.0026(9)
C6 0.0143(9) 0.0147(9) 0.0156(10) -0.0018(8) 0.0040(8) 0.0012(8)
C7 0.0160(10) 0.0240(10) 0.0146(10) -0.0024(8) 0.0031(8) -0.0044(8)
C8 0.0251(12) 0.0437(14) 0.0294(13) -0.0100(11) 0.0113(10) -0.0173(11)
C9 0.0310(12) 0.0215(11) 0.0260(12) -0.0076(9) 0.0101(10) -0.0070(9)
C10 0.0258(12) 0.0419(14) 0.0298(14) 0.0011(11) -0.0094(10) -0.0004(11)
C11 0.0153(9) 0.0166(9) 0.0155(10) 0.0002(8) 0.0042(8) -0.0014(8)
C12 0.0211(10) 0.0186(10) 0.0155(10) 0.0011(8) 0.0040(8) 0.0030(8)
C14 0.0477(16) 0.0234(12) 0.0451(16) 0.0105(11) 0.0231(13) 0.0052(11)
C15 0.0277(14) 0.0415(16) 0.069(2) -0.0137(15) -0.0156(14) 0.0133(12)
C13 0.0636(19) 0.0262(12) 0.0273(14) 0.0048(10) 0.0190(13) 0.0212(12)
C26 0.0228(11) 0.0242(11) 0.0230(12) 0.0015(9) 0.0062(9) 0.0038(9)
C27 0.0371(14) 0.0230(11) 0.0269(13) -0.0015(10) 0.0079(10) 0.0019(10)
C30 0.0207(11) 0.0250(11) 0.0170(11) -0.0051(9) 0.0059(8) -0.0021(9)
C31 0.0213(11) 0.0340(13) 0.0264(13) -0.0070(10) 0.0032(9) -0.0061(10)
C28 0.0269(12) 0.0275(11) 0.0156(11) 0.0006(9) 0.0045(9) -0.0030(9)
C29 0.0350(13) 0.0260(12) 0.0259(13) 0.0054(10) -0.0016(10) -0.0037(10)

loop_
_atom_type_symbol
_atom_type_description
_atom_type_scat_dispersion_real
_atom_type_scat_dispersion_imag
_atom_type_scat_source
C C 0.0033 0.0016 'International Tables Vol C Tables 4.2.6.8 and 6.1.1.4'
H H 0.0000 0.0000 'International Tables Vol C Tables 4.2.6.8 and 6.1.1.4'
Dy Dy -0.1892 4.4098 'International Tables Vol C Tables 4.2.6.8 and 6.1.1.4'
N N 0.0061 0.0033 'International Tables Vol C Tables 4.2.6.8 and 6.1.1.4'
Ni Ni 0.3393 1.1124 'International Tables Vol C Tables 4.2.6.8 and 6.1.1.4'
O O 0.0106 0.0060 'International Tables Vol C Tables 4.2.6.8 and 6.1.1.4'

loop_
_geom_angle_atom_site_label_1
_geom_angle_atom_site_label_2
_geom_angle_atom_site_label_3
_geom_angle
_geom_angle_site_symmetry_1
_geom_angle_site_symmetry_3
Ni1 Dy1 Ni1 55.071(7) . 7
O1OH Dy1 Ni1 35.60(3) . 7
O1OH Dy1 Ni1 35.92(3) . .
O1OH Dy1 O7 77.59(5) . .
O1OH Dy1 O9 123.43(5) . .
O1OH Dy1 O10 71.93(5) . .
O1OH Dy1 O3 123.24(5) . .
O1OH Dy1 O4 70.93(5) . .
O1OH Dy1 O5 77.95(5) . .
O1OH Dy1 C21 97.73(5) . .
O1OH Dy1 C6 97.32(5) . .
O1 Dy1 Ni1 150.39(4) . 7
O1 Dy1 Ni1 146.16(4) . .
O1 Dy1 O1OH 139.80(5) . .
O1 Dy1 O7 80.26(5) . .
O1 Dy1 O9 84.31(5) . .
O1 Dy1 O10 133.99(5) . .
O1 Dy1 O3 89.23(5) . .
O1 Dy1 O4 139.15(5) . .
O1 Dy1 O5 84.34(5) . .
O1 Dy1 C21 108.74(6) . .
O1 Dy1 C6 114.35(6) . .
O7 Dy1 Ni1 65.97(4) . .
O7 Dy1 Ni1 112.71(4) . 7
O7 Dy1 O9 79.68(5) . .
O7 Dy1 O10 76.97(5) . .
O7 Dy1 O3 154.18(5) . .
O7 Dy1 O4 140.48(5) . .
O7 Dy1 C21 75.72(5) . .
O7 Dy1 C6 158.89(6) . .
O9 Dy1 Ni1 123.28(4) . 7
O9 Dy1 Ni1 87.54(3) . .
O9 Dy1 C21 26.09(5) . .
O9 Dy1 C6 86.49(6) . .
O10 Dy1 Ni1 37.64(3) . .
O10 Dy1 Ni1 75.62(3) . 7
O10 Dy1 O9 52.67(5) . .
O10 Dy1 O3 94.30(5) . .
O10 Dy1 O4 71.04(5) . .
O10 Dy1 C21 26.63(5) . .
O10 Dy1 C6 81.97(5) . .
O3 Dy1 Ni1 120.42(4) . .
O3 Dy1 Ni1 87.86(3) . 7
O3 Dy1 O9 75.83(5) . .
O3 Dy1 C21 85.63(6) . .
O3 Dy1 C6 26.20(5) . .
O4 Dy1 Ni1 74.52(3) . .
O4 Dy1 Ni1 37.10(3) . 7
O4 Dy1 O9 98.10(5) . .
O4 Dy1 O3 52.80(5) . .
O4 Dy1 C21 85.32(5) . .
O4 Dy1 C6 26.61(5) . .
O5 Dy1 Ni1 66.06(4) . 7
O5 Dy1 Ni1 113.33(4) . .
O5 Dy1 O7 119.23(5) . .
O5 Dy1 O9 155.75(5) . .
O5 Dy1 O10 141.63(5) . .
O5 Dy1 O3 82.66(5) . .
O5 Dy1 O4 77.07(5) . .
O5 Dy1 C21 162.33(5) . .
O5 Dy1 C6 78.82(5) . .
C21 Dy1 Ni1 100.41(4) . 7
C21 Dy1 Ni1 62.13(4) . .
C6 Dy1 Ni1 62.45(4) . 7
C6 Dy1 Ni1 97.80(4) . .
C6 Dy1 C21 84.83(6) . .
Dy1 Ni1 Dy1 124.930(7) . 7
O1OH Ni1 Dy1 92.98(4) 7 .
O1OH Ni1 Dy1 40.87(4) . .
O1OH Ni1 Dy1 92.48(4) . 7
O1OH Ni1 Dy1 40.44(4) 7 7
O1OH Ni1 O1OH 79.47(6) . 7
O1OH Ni1 O10 90.30(5) 7 .
O1OH Ni1 O10 84.06(5) . .
O1OH Ni1 O4 88.79(6) . 7
O1OH Ni1 O4 83.25(5) 7 7
O8 Ni1 Dy1 83.08(4) . .
O8 Ni1 Dy1 140.32(4) . 7
O8 Ni1 O1OH 174.50(6) . 7
O8 Ni1 O1OH 95.06(6) . .
O8 Ni1 O10 89.63(6) . .
O8 Ni1 O4 96.20(6) . 7
O10 Ni1 Dy1 129.93(4) . 7
O10 Ni1 Dy1 45.20(4) . .
O4 Ni1 Dy1 45.02(4) 7 7
O4 Ni1 Dy1 128.85(4) 7 .
O4 Ni1 O10 171.15(5) 7 .
O6 Ni1 Dy1 140.60(4) 7 .
O6 Ni1 Dy1 82.59(4) 7 7
O6 Ni1 O1OH 94.21(6) 7 7
O6 Ni1 O1OH 173.68(6) 7 .
O6 Ni1 O8 91.26(6) 7 .
O6 Ni1 O10 96.05(6) 7 .
O6 Ni1 O4 90.48(6) 7 7
Ni1 O1OH Dy1 103.21(6) . .
Ni1 O1OH Dy1 103.95(6) 7 .
Ni1 O1OH Ni1 100.52(6) . 7
C1 O1 Dy1 147.45(13) . .
C16 O7 Dy1 138.02(13) . .
C16 O8 Ni1 126.45(13) . .
C21 O9 Dy1 93.19(12) . .
Ni1 O10 Dy1 97.16(6) . .
C21 O10 Dy1 94.23(12) . .
C21 O10 Ni1 149.32(13) . .
C6 O3 Dy1 93.67(12) . .
Ni1 O4 Dy1 97.88(5) 7 .
C6 O4 Dy1 93.30(12) . .
C6 O4 Ni1 155.42(13) . 7
C11 O5 Dy1 138.30(13) . .
C11 O6 Ni1 127.13(13) . 7
C26 N1 C30 111.86(17) . .
C26 N1 C28 111.18(17) . .
C30 N1 C28 113.64(17) . .
O2 C1 O1 122.72(19) . .
O2 C1 C2 118.42(19) . .
O1 C1 C2 118.62(18) . .
C1 C2 C5 105.37(18) . .
C3 C2 C1 111.70(18) . .
C3 C2 C5 109.7(2) . .
C3 C2 C4 109.33(19) . .
C4 C2 C1 110.85(18) . .
C4 C2 C5 109.86(19) . .
O7 C16 C17 116.55(17) . .
O8 C16 O7 125.38(18) . .
O8 C16 C17 118.06(17) . .
C18 C17 C16 109.63(17) . .
C18 C17 C19 110.11(18) . .
C18 C17 C20 109.32(19) . .
C19 C17 C16 111.05(17) . .
C19 C17 C20 109.97(19) . .
C20 C17 C16 106.70(17) . .
O9 C21 Dy1 60.71(11) . .
O9 C21 O10 119.66(19) . .
O9 C21 C22 121.23(18) . .
O10 C21 Dy1 59.14(10) . .
O10 C21 C22 119.11(18) . .
C22 C21 Dy1 175.24(14) . .
C21 C22 C23 110.62(18) . .
C21 C22 C25 109.14(18) . .
C21 C22 C24 107.63(17) . .
C23 C22 C25 109.85(18) . .
C23 C22 C24 109.25(18) . .
C25 C22 C24 110.32(19) . .
O3 C6 Dy1 60.14(10) . .
O3 C6 O4 120.23(18) . .
O3 C6 C7 121.15(18) . .
O4 C6 Dy1 60.09(10) . .
O4 C6 C7 118.61(18) . .
C7 C6 Dy1 178.26(15) . .
C6 C7 C9 107.30(17) . .
C6 C7 C10 108.74(18) . .
C8 C7 C6 110.19(17) . .
C8 C7 C9 109.70(19) . .
C8 C7 C10 111.0(2) . .
C9 C7 C10 109.78(19) . .
O5 C11 C12 116.09(18) . .
O6 C11 O5 125.61(19) . .
O6 C11 C12 118.29(18) . .
C14 C12 C11 106.74(18) . .
C14 C12 C15 109.0(2) . .
C15 C12 C11 109.41(19) . .
C13 C12 C11 111.61(18) . .
C13 C12 C14 109.3(2) . .
C13 C12 C15 110.7(2) . .
N1 C26 C27 112.48(19) . .
N1 C30 C31 114.17(18) . .
N1 C28 C29 112.64(19) . .

loop_
_geom_bond_atom_site_label_1
_geom_bond_atom_site_label_2
_geom_bond_distance
_geom_bond_site_symmetry_2
Dy1 Ni1 3.4160(3) .
Dy1 Ni1 3.4350(3) 7
Dy1 O1OH 2.2961(13) .
Dy1 O1 2.2531(14) .
Dy1 O7 2.3072(15) .
Dy1 O9 2.4793(15) .
Dy1 O10 2.4430(14) .
Dy1 O3 2.4551(15) .
Dy1 O4 2.4530(14) .
Dy1 O5 2.3002(14) .
Dy1 C21 2.838(2) .
Dy1 C6 2.825(2) .
Ni1 Dy1 3.4350(3) 7
Ni1 O1OH 2.0583(14) .
Ni1 O1OH 2.0605(13) 7
Ni1 O8 2.0291(14) .
Ni1 O10 2.1023(14) .
Ni1 O4 2.0919(14) 7
Ni1 O6 2.0226(15) 7
O2 C1 1.251(3) .
O1OH Ni1 2.0605(13) 7
O1 C1 1.265(3) .
O7 C16 1.264(3) .
O8 C16 1.254(2) .
O9 C21 1.250(3) .
O10 C21 1.276(2) .
O3 C6 1.250(2) .
O4 Ni1 2.0918(14) 7
O4 C6 1.267(2) .
O5 C11 1.267(2) .
O6 Ni1 2.0226(15) 7
O6 C11 1.256(2) .
N1 C26 1.494(3) .
N1 C30 1.496(3) .
N1 C28 1.501(3) .
C1 C2 1.533(3) .
C2 C5 1.536(3) .
C2 C3 1.524(3) .
C2 C4 1.531(3) .
C16 C17 1.539(3) .
C17 C18 1.525(3) .
C17 C19 1.526(3) .
C17 C20 1.534(3) .
C21 C22 1.526(3) .
C22 C23 1.528(3) .
C22 C25 1.531(3) .
C22 C24 1.534(3) .
C6 C7 1.528(3) .
C7 C8 1.523(3) .
C7 C9 1.529(3) .
C7 C10 1.530(3) .
C11 C12 1.535(3) .
C12 C14 1.520(3) .
C12 C15 1.523(3) .
C12 C13 1.519(3) .
C26 C27 1.506(3) .
C30 C31 1.512(3) .
C28 C29 1.513(3) .
